data_2222848
loop_
_publ_author_name
'Pham, Phuong-Truc T.'

_publ_section_title
;
 Abacavir methanol 2.5-solvate
;
_journal_coeditor_code PV2180
_journal_issue 8
_journal_name_full 'Acta Crystallographica Section E'
_journal_page_first o1937
_journal_paper_doi 10.1107/S1600536809027743
_journal_volume 65
_journal_year 2009
_chemical_formula_iupac 'C14 H18 N6 O, 2.5C1 H4 O1'
_chemical_formula_moiety 'C14 H18 N6 O, 2.5(C1 H4 O1)'
_chemical_formula_sum 'C16.5 H28 N6 O3.5'
_chemical_formula_weight 366.45
_chemical_name_common 'abacavir methanol 2.5-solvate'
_chemical_name_systematic
;
{(1<i>S</i>,4<i>R</i>)-4-[2-amino-6-(cyclopropylamino)-9<i>H</i>-purin-9-
yl]cyclopent-2-en-1-yl}methanol methanol 2.5-solvate
;
_space_group_IT_number 5
_symmetry_cell_setting monoclinic
_symmetry_space_group_name_Hall 'C 2y'
_symmetry_space_group_name_H-M 'C 1 2 1'
_atom_sites_solution_hydrogens geom
_atom_sites_solution_primary direct
_atom_sites_solution_secondary difmap
_audit_creation_method SHELXL-97
_cell_angle_alpha 90.00
_cell_angle_beta 98.27(3)
_cell_angle_gamma 90.00
_cell_formula_units_Z 4
_cell_length_a 19.857(4)
_cell_length_b 7.2552(15)
_cell_length_c 13.735(3)
_cell_measurement_reflns_used 2936
_cell_measurement_temperature 173(2)
_cell_measurement_theta_max 27.43
_cell_measurement_theta_min 2.38
_cell_volume 1958.2(7)
_computing_cell_refinement 'SAINT (Bruker, 2006)'
_computing_data_collection 'SMART (Bruker, 2003)'
_computing_data_reduction 'SAINT (Bruker, 2006)'
_computing_molecular_graphics 'SHELXTL (Sheldrick, 2008)'
_computing_publication_material 'SHELXTL (Sheldrick, 2008)'
_computing_structure_refinement 'SHELXL97 (Sheldrick, 2008)'
_computing_structure_solution 'SHELXS97 (Sheldrick, 2008)'
_diffrn_ambient_temperature 173(2)
_diffrn_measured_fraction_theta_full 0.988
_diffrn_measured_fraction_theta_max 0.988
_diffrn_measurement_device_type 'Bruker SMART Platform CCD'
_diffrn_measurement_method 'area detector, \w scans per \f'
_diffrn_radiation_monochromator graphite
_diffrn_radiation_source 'normal-focus sealed tube'
_diffrn_radiation_type MoK\a
_diffrn_radiation_wavelength 0.71073
_diffrn_reflns_av_R_equivalents 0.024
_diffrn_reflns_av_sigmaI/netI 0.021
_diffrn_reflns_limit_h_max 25
_diffrn_reflns_limit_h_min -25
_diffrn_reflns_limit_k_max 9
_diffrn_reflns_limit_k_min -9
_diffrn_reflns_limit_l_max 17
_diffrn_reflns_limit_l_min -17
_diffrn_reflns_number 10335
_diffrn_reflns_theta_full 27.5
_diffrn_reflns_theta_max 27.5
_diffrn_reflns_theta_min 1.50
_diffrn_standards_number 0
_exptl_absorpt_coefficient_mu 0.090
_exptl_absorpt_correction_T_max 0.9867
_exptl_absorpt_correction_T_min 0.9482
_exptl_absorpt_correction_type multi-scan
_exptl_absorpt_process_details '(SADABS; Bruker, 2003)'
_exptl_crystal_colour colorless
_exptl_crystal_density_diffrn 1.243
_exptl_crystal_density_method 'not measured'
_exptl_crystal_description rod
_exptl_crystal_F_000 788
_exptl_crystal_size_max 0.60
_exptl_crystal_size_mid 0.30
_exptl_crystal_size_min 0.15
_refine_diff_density_max 0.18
_refine_diff_density_min -0.19
_refine_ls_extinction_method none
_refine_ls_goodness_of_fit_ref 1.014
_refine_ls_hydrogen_treatment constr
_refine_ls_matrix_type full
_refine_ls_number_parameters 190
_refine_ls_number_reflns 2405
_refine_ls_number_restraints 1
_refine_ls_restrained_S_all 1.014
_refine_ls_R_factor_all 0.039
_refine_ls_R_factor_gt 0.036
_refine_ls_shift/su_max 0.000
_refine_ls_shift/su_mean 0.000
_refine_ls_structure_factor_coef Fsqd
_refine_ls_weighting_details 'calc w=1/[\s^2^(Fo^2^)+(0.0623P)^2^+0.4691P] where P=(Fo^2^+2Fc^2^)/3'
_refine_ls_weighting_scheme calc
_refine_ls_wR_factor_gt 0.097
_refine_ls_wR_factor_ref 0.099
_reflns_number_gt 2231
_reflns_number_total 2405
_reflns_threshold_expression I>2\s(I)
_cod_data_source_file pv2180.cif
_cod_data_source_block I
_cod_depositor_comments
;
The following automatic conversions were performed:
'_symmetry_cell_setting' value 'Monoclinic' changed to 'monoclinic'
according to '/home/saulius/struct/CIF-dictionaries/cif_core.dic'
dictionary named 'cif_core.dic' version 2.4.1 from 2010-06-29.

Automatic conversion script
Id: cif_fix_enum 1527 2010-12-29 10:47:43Z saulius 

The following automatic conversions were performed:

'_symmetry_cell_setting' value 'Monoclinic' changed to 'monoclinic'
according to /home/saulius/struct/CIF-dictionaries/cif_core.dic
dictionary named 'cif_core.dic' version 2.4.1 from 2010-06-29.

Automatic conversion script
Id: cif_fix_values 1715 2011-07-08 13:25:40Z adriana 
;
_cod_original_sg_symbol_H-M 'C 2'
_cod_original_formula_sum 'C16.50 H28 N6 O3.50'
_cod_database_code 2222848
_cod_database_fobs_code 2222848

loop_
_symmetry_equiv_pos_as_xyz
'x, y, z'
'-x, y, -z'
'x+1/2, y+1/2, z'
'-x+1/2, y+1/2, -z'

loop_
_atom_site_type_symbol
_atom_site_label
_atom_site_fract_x
_atom_site_fract_y
_atom_site_fract_z
_atom_site_U_iso_or_equiv
_atom_site_adp_type
_atom_site_calc_flag
_atom_site_refinement_flags
_atom_site_occupancy
_atom_site_disorder_assembly
_atom_site_disorder_group
O O1 0.78278(7) 0.9453(2) 0.79352(11) 0.0435(4) Uani d . 1 . .
H H1O 0.8119 1.0020 0.7664 0.065 Uiso d R 1 . .
N N1 0.41393(7) 0.5553(3) 0.92222(10) 0.0353(4) Uani d . 1 . .
H H1A 0.4354 0.5494 0.9828 0.042 Uiso d R 1 . .
H H1B 0.3694 0.5669 0.9115 0.042 Uiso d R 1 . .
N N2 0.41135(7) 0.5588(2) 0.75419(9) 0.0265(3) Uani d . 1 . .
N N3 0.40604(7) 0.5727(2) 0.58458(9) 0.0302(4) Uani d . 1 . .
H H3N 0.4273 0.5824 0.5328 0.036 Uiso d R 1 . .
N N4 0.51700(7) 0.5290(2) 0.86615(9) 0.0252(3) Uani d . 1 . .
N N5 0.56198(7) 0.5232(3) 0.62195(9) 0.0307(3) Uani d . 1 . .
N N6 0.61422(7) 0.4984(2) 0.77840(9) 0.0259(3) Uani d . 1 . .
C C1 0.44957(8) 0.5466(3) 0.84530(11) 0.0253(3) Uani d . 1 . .
C C2 0.44332(8) 0.5568(3) 0.67411(11) 0.0253(3) Uani d . 1 . .
C C3 0.33305(10) 0.5746(4) 0.57052(13) 0.0413(5) Uani d . 1 . .
H H3 0.3100 0.4545 0.5796 0.050 Uiso calc R 1 . .
C C4 0.29783(13) 0.7005(5) 0.49353(15) 0.0589(8) Uani d . 1 . .
H H4A 0.2545 0.6579 0.4555 0.071 Uiso calc R 1 . .
H H4B 0.3265 0.7770 0.4560 0.071 Uiso calc R 1 . .
C C5 0.29839(14) 0.7448(5) 0.60113(15) 0.0671(9) Uani d . 1 . .
H H5B 0.3274 0.8480 0.6294 0.080 Uiso calc R 1 . .
H H5C 0.2554 0.7290 0.6289 0.080 Uiso calc R 1 . .
C C6 0.51484(8) 0.5376(3) 0.68753(11) 0.0249(3) Uani d . 1 . .
C C7 0.54633(8) 0.5233(2) 0.78383(11) 0.0234(3) Uani d . 1 . .
C C8 0.61989(8) 0.5003(3) 0.67988(11) 0.0295(4) Uani d . 1 . .
H H8 0.6621 0.4863 0.6558 0.035 Uiso calc R 1 . .
C C9 0.66820(9) 0.4790(3) 0.86407(11) 0.0295(4) Uani d . 1 . .
H H9 0.6478 0.4289 0.9210 0.035 Uiso calc R 1 . .
C C10 0.70507(9) 0.6626(3) 0.89483(14) 0.0346(4) Uani d . 1 . .
H H10A 0.7068 0.6837 0.9664 0.042 Uiso calc R 1 . .
H H10B 0.6811 0.7675 0.8590 0.042 Uiso calc R 1 . .
C C11 0.77807(9) 0.6425(3) 0.86777(13) 0.0314(4) Uani d . 1 . .
H H11 0.8127 0.6785 0.9248 0.038 Uiso calc R 1 . .
C C12 0.78314(10) 0.4411(3) 0.84697(14) 0.0349(4) Uani d . 1 . .
H H12 0.8245 0.3822 0.8380 0.042 Uiso calc R 1 . .
C C13 0.72425(9) 0.3522(3) 0.84218(13) 0.0322(4) Uani d . 1 . .
H H13 0.7182 0.2250 0.8269 0.039 Uiso calc R 1 . .
C C14 0.78838(11) 0.7532(3) 0.77666(15) 0.0398(5) Uani d . 1 . .
H H14A 0.8339 0.7260 0.7589 0.048 Uiso calc R 1 . .
H H14B 0.7539 0.7160 0.7208 0.048 Uiso calc R 1 . .

loop_
_atom_site_aniso_label
_atom_site_aniso_U_11
_atom_site_aniso_U_22
_atom_site_aniso_U_33
_atom_site_aniso_U_12
_atom_site_aniso_U_13
_atom_site_aniso_U_23
O1 0.0336(7) 0.0455(9) 0.0523(9) -0.0024(6) 0.0089(6) -0.0002(7)
N1 0.0258(7) 0.0635(12) 0.0166(6) 0.0035(8) 0.0027(5) -0.0004(8)
N2 0.0227(6) 0.0382(9) 0.0180(6) 0.0001(6) 0.0008(5) -0.0003(6)
N3 0.0257(7) 0.0492(10) 0.0152(6) 0.0062(7) 0.0012(5) 0.0002(6)
N4 0.0262(7) 0.0330(8) 0.0159(6) 0.0000(6) 0.0018(5) 0.0005(6)
N5 0.0295(7) 0.0447(10) 0.0184(6) -0.0011(7) 0.0048(5) 0.0009(7)
N6 0.0238(6) 0.0370(9) 0.0172(6) -0.0004(6) 0.0034(5) 0.0005(6)
C1 0.0253(7) 0.0303(9) 0.0204(7) -0.0002(7) 0.0032(6) -0.0003(7)
C2 0.0280(8) 0.0281(9) 0.0191(7) -0.0002(7) 0.0012(6) -0.0008(7)
C3 0.0315(9) 0.0679(15) 0.0232(8) 0.0054(10) -0.0006(7) 0.0001(9)
C4 0.0509(13) 0.096(2) 0.0273(10) 0.0352(15) -0.0019(9) 0.0021(12)
C5 0.0587(15) 0.112(3) 0.0296(11) 0.0447(17) 0.0021(10) -0.0025(14)
C6 0.0278(7) 0.0304(9) 0.0166(7) -0.0006(7) 0.0036(6) 0.0016(7)
C7 0.0226(7) 0.0273(9) 0.0200(7) -0.0034(7) 0.0018(5) 0.0012(7)
C8 0.0260(8) 0.0441(11) 0.0190(7) -0.0011(8) 0.0051(6) 0.0000(8)
C9 0.0259(8) 0.0459(11) 0.0163(7) -0.0034(8) 0.0017(6) -0.0001(7)
C10 0.0254(9) 0.0472(12) 0.0316(9) -0.0024(8) 0.0049(7) -0.0144(8)
C11 0.0186(8) 0.0504(12) 0.0240(8) -0.0018(7) -0.0012(6) -0.0036(8)
C12 0.0270(9) 0.0460(12) 0.0309(9) 0.0075(8) 0.0011(7) 0.0055(8)
C13 0.0329(9) 0.0385(10) 0.0245(8) 0.0041(8) 0.0015(7) 0.0035(8)
C14 0.0417(11) 0.0444(13) 0.0345(10) -0.0079(9) 0.0097(8) -0.0045(9)

loop_
_atom_type_symbol
_atom_type_description
_atom_type_scat_dispersion_real
_atom_type_scat_dispersion_imag
_atom_type_scat_source
C C 0.0033 0.0000 'International Tables Vol C Tables 4.2.6.8 and 6.1.1.4'
H H 0.0000 0.0000 'International Tables Vol C Tables 4.2.6.8 and 6.1.1.4'
N N 0.0061 0.0000 'International Tables Vol C Tables 4.2.6.8 and 6.1.1.4'
O O 0.0106 0.0000 'International Tables Vol C Tables 4.2.6.8 and 6.1.1.4'

loop_
_geom_angle_atom_site_label_1
_geom_angle_atom_site_label_2
_geom_angle_atom_site_label_3
_geom_angle_site_symmetry_1
_geom_angle_site_symmetry_3
_geom_angle
_geom_angle_publ_flag
C14 O1 H1O . . 109.5 ?
C1 N1 H1A . . 120.0 ?
C1 N1 H1B . . 120.0 ?
H1A N1 H1B . . 120.0 ?
C2 N2 C1 . . 118.76(13) ?
C2 N3 C3 . . 122.41(14) ?
C2 N3 H3N . . 118.8 ?
C3 N3 H3N . . 118.8 ?
C1 N4 C7 . . 111.41(13) ?
C8 N5 C6 . . 103.26(13) ?
C7 N6 C8 . . 105.80(13) ?
C7 N6 C9 . . 125.03(13) ?
C8 N6 C9 . . 129.15(14) ?
N4 C1 N1 . . 117.23(14) ?
N4 C1 N2 . . 127.52(14) ?
N1 C1 N2 . . 115.24(14) ?
N3 C2 N2 . . 118.91(15) ?
N3 C2 C6 . . 122.56(14) ?
N2 C2 C6 . . 118.54(14) ?
N3 C3 C4 . . 117.6(2) ?
N3 C3 C5 . . 117.7(2) ?
C4 C3 C5 . . 60.57(16) ?
N3 C3 H3 . . 116.5 ?
C4 C3 H3 . . 116.5 ?
C5 C3 H3 . . 116.5 ?
C3 C4 C5 . . 60.04(16) ?
C3 C4 H4A . . 117.8 ?
C5 C4 H4A . . 117.8 ?
C3 C4 H4B . . 117.8 ?
C5 C4 H4B . . 117.8 ?
H4A C4 H4B . . 114.9 ?
C3 C5 C4 . . 59.39(16) ?
C3 C5 H5B . . 117.8 ?
C4 C5 H5B . . 117.8 ?
C3 C5 H5C . . 117.8 ?
C4 C5 H5C . . 117.8 ?
H5B C5 H5C . . 115.0 ?
C7 C6 N5 . . 111.05(14) ?
C7 C6 C2 . . 116.10(14) ?
N5 C6 C2 . . 132.81(14) ?
N4 C7 N6 . . 126.66(14) ?
N4 C7 C6 . . 127.64(14) ?
N6 C7 C6 . . 105.69(14) ?
N5 C8 N6 . . 114.20(14) ?
N5 C8 H8 . . 122.9 ?
N6 C8 H8 . . 122.9 ?
N6 C9 C13 . . 111.75(14) ?
N6 C9 C10 . . 113.26(16) ?
C13 C9 C10 . . 104.22(15) ?
N6 C9 H9 . . 109.2 ?
C13 C9 H9 . . 109.2 ?
C10 C9 H9 . . 109.2 ?
C9 C10 C11 . . 105.93(16) ?
C9 C10 H10A . . 110.5 ?
C11 C10 H10A . . 110.5 ?
C9 C10 H10B . . 110.5 ?
C11 C10 H10B . . 110.5 ?
H10A C10 H10B . . 108.7 ?
C12 C11 C14 . . 109.71(16) ?
C12 C11 C10 . . 103.19(17) ?
C14 C11 C10 . . 112.74(16) ?
C12 C11 H11 . . 110.3 ?
C14 C11 H11 . . 110.3 ?
C10 C11 H11 . . 110.3 ?
C13 C12 C11 . . 113.64(19) ?
C13 C12 H12 . . 123.2 ?
C11 C12 H12 . . 123.2 ?
C12 C13 C9 . . 111.33(19) ?
C12 C13 H13 . . 124.3 ?
C9 C13 H13 . . 124.3 ?
O1 C14 C11 . . 111.11(17) ?
O1 C14 H14A . . 109.4 ?
C11 C14 H14A . . 109.4 ?
O1 C14 H14B . . 109.4 ?
C11 C14 H14B . . 109.4 ?
H14A C14 H14B . . 108.0 ?

loop_
_geom_bond_atom_site_label_1
_geom_bond_atom_site_label_2
_geom_bond_site_symmetry_2
_geom_bond_distance
_geom_bond_publ_flag
O1 C14 . 1.419(3) ?
O1 H1O . 0.8394 ?
N1 C1 . 1.355(2) ?
N1 H1A . 0.8798 ?
N1 H1B . 0.8801 ?
N2 C2 . 1.347(2) ?
N2 C1 . 1.370(2) ?
N3 C2 . 1.346(2) ?
N3 C3 . 1.434(2) ?
N3 H3N . 0.8804 ?
N4 C1 . 1.334(2) ?
N4 C7 . 1.345(2) ?
N5 C8 . 1.311(2) ?
N5 C6 . 1.393(2) ?
N6 C7 . 1.373(2) ?
N6 C8 . 1.374(2) ?
N6 C9 . 1.480(2) ?
C2 C6 . 1.412(2) ?
C3 C4 . 1.493(3) ?
C3 C5 . 1.503(4) ?
C3 H3 . 1.0000 ?
C4 C5 . 1.511(3) ?
C4 H4A . 0.9900 ?
C4 H4B . 0.9900 ?
C5 H5B . 0.9900 ?
C5 H5C . 0.9900 ?
C6 C7 . 1.383(2) ?
C8 H8 . 0.9500 ?
C9 C13 . 1.507(3) ?
C9 C10 . 1.550(3) ?
C9 H9 . 1.0000 ?
C10 C11 . 1.554(2) ?
C10 H10A . 0.9900 ?
C10 H10B . 0.9900 ?
C11 C12 . 1.495(3) ?
C11 C14 . 1.526(3) ?
C11 H11 . 1.0000 ?
C12 C13 . 1.329(3) ?
C12 H12 . 0.9500 ?
C13 H13 . 0.9500 ?
C14 H14A . 0.9900 ?
C14 H14B . 0.9900 ?

loop_
_geom_hbond_atom_site_label_D
_geom_hbond_atom_site_label_H
_geom_hbond_atom_site_label_A
_geom_hbond_site_symmetry_A
_geom_hbond_distance_DH
_geom_hbond_distance_HA
_geom_hbond_distance_DA
_geom_hbond_angle_DHA
N1 H1A N4 2_657 0.88 2.16 3.036(2) 176.9
N1 H1B O1 3_445 0.88 2.36 3.036(2) 134.0
N3 H3N N5 2_656 0.88 2.21 3.016(2) 152.4
O1 H1O N2 3 0.84 2.05 2.808(2) 150.4

loop_
_geom_torsion_atom_site_label_1
_geom_torsion_atom_site_label_2
_geom_torsion_atom_site_label_3
_geom_torsion_atom_site_label_4
_geom_torsion_site_symmetry_1
_geom_torsion_site_symmetry_2
_geom_torsion_site_symmetry_3
_geom_torsion_site_symmetry_4
_geom_torsion
_geom_torsion_publ_flag
C7 N4 C1 N1 . . . . -179.56(17) ?
C7 N4 C1 N2 . . . . -0.2(3) ?
C2 N2 C1 N4 . . . . -1.3(3) ?
C2 N2 C1 N1 . . . . 178.04(17) ?
C3 N3 C2 N2 . . . . -5.9(3) ?
C3 N3 C2 C6 . . . . 174.0(2) ?
C1 N2 C2 N3 . . . . -178.59(17) ?
C1 N2 C2 C6 . . . . 1.5(3) ?
C2 N3 C3 C4 . . . . 142.2(2) ?
C2 N3 C3 C5 . . . . 72.8(3) ?
N3 C3 C4 C5 . . . . -107.9(3) ?
N3 C3 C5 C4 . . . . 107.7(2) ?
C8 N5 C6 C7 . . . . 0.2(2) ?
C8 N5 C6 C2 . . . . -177.3(2) ?
N3 C2 C6 C7 . . . . 179.77(18) ?
N2 C2 C6 C7 . . . . -0.4(3) ?
N3 C2 C6 N5 . . . . -2.9(3) ?
N2 C2 C6 N5 . . . . 177.0(2) ?
C1 N4 C7 N6 . . . . -177.05(18) ?
C1 N4 C7 C6 . . . . 1.6(3) ?
C8 N6 C7 N4 . . . . 179.31(18) ?
C9 N6 C7 N4 . . . . -2.1(3) ?
C8 N6 C7 C6 . . . . 0.4(2) ?
C9 N6 C7 C6 . . . . 179.02(18) ?
N5 C6 C7 N4 . . . . -179.26(18) ?
C2 C6 C7 N4 . . . . -1.3(3) ?
N5 C6 C7 N6 . . . . -0.4(2) ?
C2 C6 C7 N6 . . . . 177.52(17) ?
C6 N5 C8 N6 . . . . 0.1(2) ?
C7 N6 C8 N5 . . . . -0.4(2) ?
C9 N6 C8 N5 . . . . -178.85(19) ?
C7 N6 C9 C13 . . . . 146.99(18) ?
C8 N6 C9 C13 . . . . -34.8(3) ?
C7 N6 C9 C10 . . . . -95.7(2) ?
C8 N6 C9 C10 . . . . 82.6(2) ?
N6 C9 C10 C11 . . . . -110.14(16) ?
C13 C9 C10 C11 . . . . 11.53(19) ?
C9 C10 C11 C12 . . . . -12.79(19) ?
C9 C10 C11 C14 . . . . 105.50(19) ?
C14 C11 C12 C13 . . . . -110.41(19) ?
C10 C11 C12 C13 . . . . 10.0(2) ?
C11 C12 C13 C9 . . . . -2.7(2) ?
N6 C9 C13 C12 . . . . 116.80(18) ?
C10 C9 C13 C12 . . . . -5.9(2) ?
C12 C11 C14 O1 . . . . 179.07(17) ?
C10 C11 C14 O1 . . . . 64.7(2) ?

loop_
_cod_related_entry_id
_cod_related_entry_database
_cod_related_entry_code
1 ChemSpider 390063
